data_7110916
loop_
_publ_author_name
'Connelly, Neil G.'
'Hayward, Owen D.'
'Klangsinsirikul, Phimphaka'
'Orpen, A. Guy'
'Rieger, Philip H.'

_publ_section_title
;
 Redox-active heterobinuclear triazenide-bridged complexes; ancillary
 ligand control of electron distribution in a three-electron metal--metal
 bond
;
_journal_issue 11
_journal_name_full 'Chemical Communications'
_journal_page_first 963
_journal_paper_doi 10.1039/b001764g
_journal_year 2000
_chemical_formula_sum 'C67.5 H60 Cl3 F6 Ir N6 O2 P3 Rh'
_chemical_formula_weight 1595.58
_chemical_name_systematic
; 
 ? 
;
_space_group_IT_number 2
_symmetry_cell_setting triclinic
_symmetry_space_group_name_Hall '-P 1'
_symmetry_space_group_name_H-M 'P -1'
_atom_sites_solution_hydrogens geom
_atom_sites_solution_primary direct
_atom_sites_solution_secondary difmap
_audit_creation_method SHELXL-97
_cell_angle_alpha 97.712(12)
_cell_angle_beta 98.499(19)
_cell_angle_gamma 90.430(12)
_cell_formula_units_Z 2
_cell_length_a 12.967(3)
_cell_length_b 13.714(2)
_cell_length_c 19.830(3)
_cell_measurement_reflns_used 142
_cell_measurement_temperature 173(2)
_cell_volume 3454.7(11)
_computing_cell_refinement 'SAINT (Siemens, 1995b)'
_computing_data_collection 'SMART (Siemens, 1995b)'
_computing_data_reduction 'SAINT (Siemens, 1995b)'
_computing_molecular_graphics 'SHELXL-97 (Sheldrick, 1997)'
_computing_publication_material 'SHELXL-97 (Sheldrick, 1997)'
_computing_structure_refinement 'SHELXL-97 (Sheldrick, 1997)'
_computing_structure_solution 'SHELXS-97 (Sheldrick, 1990)'
_diffrn_ambient_temperature 173(2)
_diffrn_measured_fraction_theta_full 0.994
_diffrn_measured_fraction_theta_max 0.994
_diffrn_measurement_device_type 'Siemens SMART CCD diffractometer'
_diffrn_measurement_method '\w rotation with narrow frames'
_diffrn_radiation_monochromator graphite
_diffrn_radiation_source 'fine-focus sealed tube'
_diffrn_radiation_type MoK\a
_diffrn_radiation_wavelength 0.71073
_diffrn_reflns_av_R_equivalents 0.1239
_diffrn_reflns_av_sigmaI/netI 0.1873
_diffrn_reflns_limit_h_max 15
_diffrn_reflns_limit_h_min -15
_diffrn_reflns_limit_k_max 16
_diffrn_reflns_limit_k_min -16
_diffrn_reflns_limit_l_max 23
_diffrn_reflns_limit_l_min -23
_diffrn_reflns_number 29499
_diffrn_reflns_theta_full 25.00
_diffrn_reflns_theta_max 25.00
_diffrn_reflns_theta_min 1.50
_exptl_absorpt_coefficient_mu 2.412
_exptl_absorpt_correction_T_max 0.719334
_exptl_absorpt_correction_T_min 0.422135
_exptl_absorpt_correction_type empirical
_exptl_absorpt_process_details 'SADABS, Sheldrick 1996'
_exptl_crystal_colour 'Dark orange'
_exptl_crystal_density_diffrn 1.534
_exptl_crystal_density_method 'not measured'
_exptl_crystal_description Block
_exptl_crystal_F_000 1590
_exptl_crystal_size_max 0.2
_exptl_crystal_size_mid 0.2
_exptl_crystal_size_min 0.2
_refine_diff_density_max 1.125
_refine_diff_density_min -1.427
_refine_diff_density_rms 0.171
_refine_ls_extinction_method none
_refine_ls_goodness_of_fit_ref 0.944
_refine_ls_hydrogen_treatment mixed
_refine_ls_matrix_type full
_refine_ls_number_parameters 844
_refine_ls_number_reflns 12092
_refine_ls_number_restraints 30
_refine_ls_restrained_S_all 0.947
_refine_ls_R_factor_all 0.1494
_refine_ls_R_factor_gt 0.0640
_refine_ls_shift/su_max 0.001
_refine_ls_shift/su_mean 0.000
_refine_ls_structure_factor_coef Fsqd
_refine_ls_weighting_details 'calc w=1/[\s^2^(Fo^2^)+(0.0489P)^2^+0.0000P] where P=(Fo^2^+2Fc^2^)/3'
_refine_ls_weighting_scheme calc
_refine_ls_wR_factor_gt 0.1123
_refine_ls_wR_factor_ref 0.1431
_reflns_number_gt 6560
_reflns_number_total 12092
_reflns_threshold_expression >2sigma(I)
_cod_data_source_file b001764gsup1.cif
_cod_data_source_block 4+.[Rh(CO)(PPh3)(mu-RNNNR)2Ir(CO)(PPh3)][PF6].1.5CH2Cl2
_cod_depositor_comments
;
The following automatic conversions were performed:

'_symmetry_cell_setting' value 'Triclinic' changed to 'triclinic'
according to /home/saulius/struct/CIF-dictionaries/cif_core.dic
dictionary named 'cif_core.dic' version 2.4.2 from
2011-04-26.

'_exptl_absorpt_correction_type' value 'Empirical'
changed to 'empirical' according to
/home/saulius/struct/CIF-dictionaries/cif_core.dic dictionary named
'cif_core.dic' version 2.4.2 from 2011-04-26.

Automatic conversion script
Id: cif_fix_values 1891 2012-01-12 08:04:46Z andrius 
;
_cod_original_sg_symbol_H-M P-1
_cod_original_formula_sum 'C67.50 H60 Cl3 F6 Ir N6 O2 P3 Rh'
_cod_database_code 7110916

loop_
_symmetry_equiv_pos_as_xyz
'x, y, z'
'-x, -y, -z'

loop_
_atom_site_label
_atom_site_type_symbol
_atom_site_fract_x
_atom_site_fract_y
_atom_site_fract_z
_atom_site_U_iso_or_equiv
_atom_site_adp_type
_atom_site_occupancy
_atom_site_symmetry_multiplicity
_atom_site_calc_flag
_atom_site_refinement_flags
_atom_site_disorder_assembly
_atom_site_disorder_group
Rh1 Rh 0.73773(4) 0.30918(4) 0.24838(3) 0.0184(2) Uani 0.531(3) 1 d P A 1
Rh2 Rh 0.90353(4) 0.18990(4) 0.26047(3) 0.0196(2) Uani 0.469(3) 1 d P A 2
Ir1 Ir 0.90353(4) 0.18990(4) 0.26047(3) 0.0196(2) Uani 0.531(3) 1 d P A 1
Ir2 Ir 0.73773(4) 0.30918(4) 0.24838(3) 0.0184(2) Uani 0.469(3) 1 d P A 2
P1 P 0.9014(2) 0.11201(19) 0.35734(15) 0.0232(7) Uani 1 1 d . . .
P2 P 0.6190(2) 0.24781(18) 0.15164(14) 0.0213(6) Uani 1 1 d . . .
P6 P 0.6340(3) 1.2590(2) 0.72318(18) 0.0365(8) Uani 1 1 d . . .
F1 F 0.5312(6) 1.2619(5) 0.7609(4) 0.066(2) Uani 1 1 d . . .
F2 F 0.7372(5) 1.2563(5) 0.6879(4) 0.053(2) Uani 1 1 d . . .
F3 F 0.6711(7) 1.1645(5) 0.7569(5) 0.088(3) Uani 1 1 d . . .
F4 F 0.6957(6) 1.3246(5) 0.7893(4) 0.065(2) Uani 1 1 d . . .
F5 F 0.5752(7) 1.1926(7) 0.6590(5) 0.118(4) Uani 1 1 d . . .
F6 F 0.6001(6) 1.3565(6) 0.6923(4) 0.079(3) Uani 1 1 d . . .
O1 O 0.8111(6) 0.0086(5) 0.1691(4) 0.038(2) Uani 1 1 d . A .
O2 O 0.6187(6) 0.2279(5) 0.3492(4) 0.035(2) Uani 1 1 d . A .
N1 N 0.9424(6) 0.2534(6) 0.1758(4) 0.023(2) Uani 1 1 d . . .
N2 N 0.9085(7) 0.3374(6) 0.1582(5) 0.027(2) Uani 1 1 d . A .
N3 N 0.8341(6) 0.3762(5) 0.1894(4) 0.020(2) Uani 1 1 d . . .
N4 N 0.9720(7) 0.3212(5) 0.3171(4) 0.021(2) Uani 1 1 d . . .
N5 N 0.9251(6) 0.3929(5) 0.3491(4) 0.021(2) Uani 1 1 d . A .
N6 N 0.8252(6) 0.3907(5) 0.3355(4) 0.020(2) Uani 1 1 d . . .
C1 C 0.8463(8) 0.0760(8) 0.2050(5) 0.023(3) Uani 1 1 d . . .
C2 C 0.6596(9) 0.2577(7) 0.3080(6) 0.033(3) Uani 1 1 d . . .
C3 C 0.8842(8) 0.1841(7) 0.4382(6) 0.026(3) Uani 1 1 d . A .
C4 C 0.7981(10) 0.1679(8) 0.4698(7) 0.045(3) Uani 1 1 d . . .
H4A H 0.7481 0.1181 0.4483 0.055 Uiso 1 1 calc R A .
C5 C 0.7821(11) 0.2224(8) 0.5325(6) 0.051(4) Uani 1 1 d . A .
H5B H 0.7230 0.2092 0.5533 0.061 Uiso 1 1 calc R . .
C6 C 0.8545(10) 0.2957(8) 0.5633(6) 0.043(3) Uani 1 1 d . . .
H6A H 0.8451 0.3337 0.6055 0.052 Uiso 1 1 calc R A .
C7 C 0.9400(10) 0.3136(8) 0.5327(6) 0.041(3) Uani 1 1 d . A .
H7A H 0.9897 0.3635 0.5546 0.049 Uiso 1 1 calc R . .
C8 C 0.9554(9) 0.2599(7) 0.4700(6) 0.030(3) Uani 1 1 d . . .
H8A H 1.0139 0.2746 0.4490 0.036 Uiso 1 1 calc R A .
C9 C 0.8180(8) 0.0019(7) 0.3515(5) 0.023(3) Uani 1 1 d . A .
C10 C 0.7171(9) -0.0051(7) 0.3128(6) 0.032(3) Uani 1 1 d . . .
H10A H 0.6922 0.0476 0.2888 0.039 Uiso 1 1 calc R A .
C11 C 0.6538(9) -0.0887(7) 0.3095(6) 0.035(3) Uani 1 1 d . A .
H11A H 0.5858 -0.0932 0.2835 0.042 Uiso 1 1 calc R . .
C12 C 0.6910(10) -0.1652(7) 0.3445(6) 0.035(3) Uani 1 1 d . . .
H12A H 0.6484 -0.2226 0.3421 0.042 Uiso 1 1 calc R A .
C13 C 0.7890(10) -0.1592(7) 0.3827(6) 0.038(3) Uani 1 1 d . A .
H13A H 0.8133 -0.2119 0.4067 0.046 Uiso 1 1 calc R . .
C14 C 0.8521(9) -0.0761(7) 0.3862(6) 0.032(3) Uani 1 1 d . . .
H14A H 0.9197 -0.0726 0.4126 0.038 Uiso 1 1 calc R A .
C15 C 1.0306(8) 0.0609(7) 0.3700(6) 0.024(3) Uani 1 1 d . A .
C16 C 1.1023(9) 0.0821(8) 0.4284(6) 0.034(3) Uani 1 1 d . . .
H16A H 1.0838 0.1219 0.4676 0.041 Uiso 1 1 calc R A .
C17 C 1.2034(9) 0.0449(9) 0.4302(7) 0.048(4) Uani 1 1 d U A .
H17A H 1.2527 0.0591 0.4710 0.058 Uiso 1 1 calc R . .
C18 C 1.2318(10) -0.0128(9) 0.3725(7) 0.052(4) Uani 1 1 d . . .
H18A H 1.3009 -0.0360 0.3736 0.062 Uiso 1 1 calc R A .
C19 C 1.1600(9) -0.0358(8) 0.3147(7) 0.044(3) Uani 1 1 d . A .
H19A H 1.1786 -0.0762 0.2758 0.053 Uiso 1 1 calc R . .
C20 C 1.0595(9) -0.0002(7) 0.3127(6) 0.032(3) Uani 1 1 d . . .
H20A H 1.0097 -0.0172 0.2725 0.039 Uiso 1 1 calc R A .
C21 C 0.5079(8) 0.3287(7) 0.1501(5) 0.022(3) Uani 1 1 d . A .
C22 C 0.5290(8) 0.4313(7) 0.1634(5) 0.024(3) Uani 1 1 d . . .
H22A H 0.5990 0.4561 0.1738 0.029 Uiso 1 1 calc R A .
C23 C 0.4471(10) 0.4953(8) 0.1612(6) 0.037(3) Uani 1 1 d . A .
H23A H 0.4621 0.5641 0.1717 0.044 Uiso 1 1 calc R . .
C24 C 0.3445(10) 0.4631(9) 0.1444(7) 0.049(4) Uani 1 1 d . . .
H24A H 0.2895 0.5083 0.1408 0.059 Uiso 1 1 calc R A .
C25 C 0.3244(9) 0.3632(9) 0.1332(7) 0.053(4) Uani 1 1 d . A .
H25A H 0.2541 0.3395 0.1252 0.063 Uiso 1 1 calc R . .
C26 C 0.4040(9) 0.2958(8) 0.1332(6) 0.043(3) Uani 1 1 d . . .
H26A H 0.3877 0.2274 0.1217 0.052 Uiso 1 1 calc R A .
C27 C 0.6588(8) 0.2470(7) 0.0670(5) 0.023(3) Uani 1 1 d . A .
C28 C 0.7503(8) 0.1993(7) 0.0541(6) 0.028(3) Uani 1 1 d . . .
H28A H 0.7898 0.1676 0.0887 0.033 Uiso 1 1 calc R A .
C29 C 0.7833(10) 0.1988(8) -0.0104(6) 0.039(3) Uani 1 1 d . A .
H29A H 0.8446 0.1654 -0.0198 0.047 Uiso 1 1 calc R . .
C30 C 0.7277(10) 0.2460(8) -0.0595(6) 0.042(3) Uani 1 1 d . . .
H30A H 0.7509 0.2460 -0.1027 0.051 Uiso 1 1 calc R A .
C31 C 0.6375(11) 0.2942(8) -0.0468(6) 0.048(4) Uani 1 1 d . A .
H31A H 0.5989 0.3266 -0.0814 0.057 Uiso 1 1 calc R . .
C32 C 0.6035(9) 0.2950(7) 0.0166(6) 0.033(3) Uani 1 1 d . . .
H32A H 0.5421 0.3287 0.0254 0.040 Uiso 1 1 calc R A .
C33 C 0.5596(8) 0.1250(7) 0.1495(5) 0.022(3) Uani 1 1 d . A .
C34 C 0.5005(9) 0.1093(7) 0.2007(6) 0.032(3) Uani 1 1 d . . .
H34A H 0.4934 0.1610 0.2365 0.038 Uiso 1 1 calc R A .
C35 C 0.4522(8) 0.0186(8) 0.1992(6) 0.034(3) Uani 1 1 d . A .
H35A H 0.4117 0.0086 0.2340 0.041 Uiso 1 1 calc R . .
C36 C 0.4623(8) -0.0580(8) 0.1473(6) 0.033(3) Uani 1 1 d . . .
H36A H 0.4297 -0.1205 0.1465 0.040 Uiso 1 1 calc R A .
C37 C 0.5207(8) -0.0413(7) 0.0974(6) 0.030(3) Uani 1 1 d . A .
H37A H 0.5276 -0.0934 0.0618 0.036 Uiso 1 1 calc R . .
C38 C 0.5701(8) 0.0491(7) 0.0969(6) 0.027(3) Uani 1 1 d . . .
H38A H 0.6100 0.0588 0.0617 0.032 Uiso 1 1 calc R A .
C39 C 1.0199(9) 0.2090(7) 0.1356(6) 0.032(3) Uani 1 1 d . A .
C40 C 1.0781(8) 0.1335(7) 0.1592(6) 0.031(3) Uani 1 1 d . . .
H40A H 1.0690 0.1116 0.2015 0.038 Uiso 1 1 calc R A .
C41 C 1.1512(9) 0.0893(8) 0.1200(6) 0.038(3) Uani 1 1 d . A .
H41A H 1.1905 0.0366 0.1360 0.046 Uiso 1 1 calc R . .
C42 C 1.1673(9) 0.1194(7) 0.0603(6) 0.029(3) Uani 1 1 d . . .
C43 C 1.2484(10) 0.0731(8) 0.0185(6) 0.044(3) Uani 1 1 d . A .
H43A H 1.2854 0.0230 0.0429 0.067 Uiso 1 1 calc R . .
H43B H 1.2983 0.1241 0.0125 0.067 Uiso 1 1 calc R . .
H43C H 1.2137 0.0424 -0.0267 0.067 Uiso 1 1 calc R . .
C44 C 1.1094(9) 0.1950(8) 0.0367(6) 0.033(3) Uani 1 1 d . A .
H44A H 1.1189 0.2157 -0.0059 0.039 Uiso 1 1 calc R . .
C45 C 1.0359(8) 0.2421(7) 0.0751(5) 0.028(3) Uani 1 1 d . . .
H45A H 0.9981 0.2958 0.0595 0.034 Uiso 1 1 calc R A .
C46 C 1.0820(8) 0.3410(7) 0.3192(5) 0.024(3) Uani 1 1 d . A .
C47 C 1.1510(8) 0.2652(7) 0.3195(6) 0.027(3) Uani 1 1 d . . .
H47A H 1.1263 0.1998 0.3195 0.032 Uiso 1 1 calc R A .
C48 C 1.2572(8) 0.2842(8) 0.3199(6) 0.033(3) Uani 1 1 d . A .
H48A H 1.3035 0.2308 0.3178 0.040 Uiso 1 1 calc R . .
C49 C 1.2964(9) 0.3793(8) 0.3231(6) 0.031(3) Uani 1 1 d . . .
C50 C 1.4127(9) 0.4008(9) 0.3265(6) 0.047(3) Uani 1 1 d . A .
H50A H 1.4337 0.4594 0.3599 0.070 Uiso 1 1 calc R . .
H50B H 1.4270 0.4124 0.2810 0.070 Uiso 1 1 calc R . .
H50C H 1.4522 0.3444 0.3407 0.070 Uiso 1 1 calc R . .
C51 C 1.2258(9) 0.4533(8) 0.3226(6) 0.038(3) Uani 1 1 d . A .
H51A H 1.2509 0.5189 0.3243 0.046 Uiso 1 1 calc R . .
C52 C 1.1194(9) 0.4368(8) 0.3198(6) 0.033(3) Uani 1 1 d . . .
H52A H 1.0729 0.4898 0.3184 0.040 Uiso 1 1 calc R A .
C53 C 0.7765(8) 0.4656(7) 0.3779(5) 0.022(3) Uani 1 1 d . A .
C54 C 0.8238(8) 0.5055(7) 0.4436(5) 0.022(3) Uani 1 1 d . . .
H54A H 0.8888 0.4813 0.4624 0.027 Uiso 1 1 calc R A .
C55 C 0.7775(9) 0.5796(7) 0.4816(6) 0.034(3) Uani 1 1 d . A .
H55A H 0.8122 0.6073 0.5257 0.041 Uiso 1 1 calc R . .
C56 C 0.6796(9) 0.6152(7) 0.4563(5) 0.028(3) Uani 1 1 d . . .
C57 C 0.6253(10) 0.6952(8) 0.4965(6) 0.050(4) Uani 1 1 d . A .
H57A H 0.5506 0.6923 0.4783 0.074 Uiso 1 1 calc R . .
H57B H 0.6550 0.7595 0.4922 0.074 Uiso 1 1 calc R . .
H57C H 0.6348 0.6856 0.5451 0.074 Uiso 1 1 calc R . .
C58 C 0.6330(8) 0.5728(7) 0.3918(6) 0.026(3) Uani 1 1 d . A .
H58A H 0.5674 0.5958 0.3732 0.032 Uiso 1 1 calc R . .
C59 C 0.6791(8) 0.4967(7) 0.3527(5) 0.021(2) Uani 1 1 d . . .
H59A H 0.6436 0.4671 0.3093 0.025 Uiso 1 1 calc R A .
C60 C 0.8045(8) 0.4686(7) 0.1671(6) 0.023(3) Uani 1 1 d . A .
C61 C 0.7814(8) 0.4773(7) 0.0966(6) 0.026(3) Uani 1 1 d . . .
H61A H 0.7922 0.4236 0.0630 0.031 Uiso 1 1 calc R A .
C62 C 0.7424(9) 0.5652(8) 0.0762(7) 0.040(3) Uani 1 1 d . A .
H62A H 0.7263 0.5707 0.0286 0.048 Uiso 1 1 calc R . .
C63 C 0.7271(9) 0.6446(8) 0.1247(7) 0.038(3) Uani 1 1 d . . .
C64 C 0.6821(11) 0.7389(8) 0.1016(7) 0.061(4) Uani 1 1 d . A .
H64A H 0.7381 0.7890 0.1069 0.091 Uiso 1 1 calc R . .
H64B H 0.6291 0.7625 0.1299 0.091 Uiso 1 1 calc R . .
H64C H 0.6503 0.7259 0.0532 0.091 Uiso 1 1 calc R . .
C65 C 0.7511(9) 0.6340(8) 0.1930(6) 0.036(3) Uani 1 1 d . A .
H65A H 0.7403 0.6878 0.2265 0.043 Uiso 1 1 calc R . .
C66 C 0.7907(9) 0.5475(7) 0.2155(6) 0.032(3) Uani 1 1 d . . .
H66A H 0.8078 0.5431 0.2632 0.038 Uiso 1 1 calc R A .
C102 C 1.042(2) 0.6361(14) 0.1450(12) 0.137(12) Uani 0.632(7) 1 d PDU B 1
H15A H 1.1032 0.6281 0.1796 0.164 Uiso 0.632(7) 1 calc PR B 1
H15B H 0.9819 0.6037 0.1599 0.164 Uiso 0.632(7) 1 calc PR B 1
C101 C 1.034(3) 0.7065(19) 0.2062(11) 0.056(11) Uani 0.368(7) 1 d PDU B 2
H20B H 0.9978 0.6453 0.1811 0.068 Uiso 0.368(7) 1 calc PR B 2
H20C H 1.1090 0.6938 0.2158 0.068 Uiso 0.368(7) 1 calc PR B 2
C100 C 0.497(3) 1.0512(14) 0.5266(16) 0.077(10) Uiso 0.50 1 d PD . .
Cl5 Cl 1.0157(16) 0.7675(14) 0.1539(10) 0.174(8) Uani 0.632(7) 1 d PD B 1
Cl6 Cl 1.0642(6) 0.5639(8) 0.0663(5) 0.141(4) Uani 0.632(7) 1 d PD B 1
Cl4 Cl 1.014(2) 0.8035(16) 0.1528(8) 0.075(6) Uani 0.368(7) 1 d PD B 2
Cl3 Cl 0.9848(7) 0.7378(7) 0.2848(4) 0.056(3) Uani 0.368(7) 1 d PD B 2
Cl1 Cl 0.478(2) 0.9254(16) 0.534(2) 0.069(11) Uiso 0.23(4) 1 d PD . 1
Cl1' Cl 0.4840(8) 0.9438(10) 0.5583(8) 0.176(7) Uani 0.77(4) 1 d PD . 2

loop_
_atom_site_aniso_label
_atom_site_aniso_U_11
_atom_site_aniso_U_22
_atom_site_aniso_U_33
_atom_site_aniso_U_23
_atom_site_aniso_U_13
_atom_site_aniso_U_12
Rh1 0.0149(4) 0.0177(4) 0.0228(4) 0.0023(3) 0.0040(3) 0.0006(2)
Rh2 0.0180(4) 0.0189(3) 0.0227(4) 0.0034(3) 0.0049(3) 0.0014(2)
Ir1 0.0180(4) 0.0189(3) 0.0227(4) 0.0034(3) 0.0049(3) 0.0014(2)
Ir2 0.0149(4) 0.0177(4) 0.0228(4) 0.0023(3) 0.0040(3) 0.0006(2)
P1 0.0224(17) 0.0212(15) 0.0264(18) 0.0034(13) 0.0050(14) 0.0000(12)
P2 0.0204(16) 0.0204(14) 0.0226(17) 0.0043(12) 0.0005(13) 0.0010(12)
P6 0.037(2) 0.0296(17) 0.044(2) 0.0008(15) 0.0139(17) -0.0025(15)
F1 0.053(5) 0.043(4) 0.112(7) -0.003(4) 0.057(5) -0.004(4)
F2 0.044(5) 0.068(5) 0.057(5) 0.016(4) 0.032(4) 0.000(4)
F3 0.113(8) 0.038(4) 0.142(9) 0.035(5) 0.091(7) 0.034(5)
F4 0.054(5) 0.076(5) 0.057(5) -0.010(4) 0.004(4) 0.010(4)
F5 0.055(6) 0.158(9) 0.114(8) -0.088(7) 0.020(6) -0.049(6)
F6 0.062(6) 0.095(6) 0.095(7) 0.065(5) 0.012(5) 0.024(5)
O1 0.040(5) 0.033(5) 0.034(5) -0.002(4) -0.006(4) -0.003(4)
O2 0.033(5) 0.035(5) 0.039(5) 0.010(4) 0.011(4) -0.003(4)
N1 0.016(5) 0.029(5) 0.023(5) 0.002(4) 0.002(4) 0.004(4)
N2 0.024(6) 0.020(5) 0.041(6) 0.010(4) 0.011(5) -0.001(4)
N3 0.013(5) 0.018(4) 0.027(5) -0.006(4) 0.005(4) 0.004(4)
N4 0.029(5) 0.015(4) 0.019(5) -0.003(4) 0.009(4) -0.002(4)
N5 0.014(5) 0.025(5) 0.023(5) 0.004(4) 0.005(4) -0.004(4)
N6 0.014(5) 0.021(5) 0.027(6) 0.010(4) 0.003(4) 0.000(4)
C1 0.023(6) 0.031(6) 0.018(6) 0.008(5) 0.012(5) 0.012(5)
C2 0.034(8) 0.022(6) 0.041(8) 0.000(6) 0.001(6) 0.006(5)
C3 0.022(6) 0.025(6) 0.032(7) 0.004(5) 0.005(5) -0.007(5)
C4 0.046(9) 0.029(7) 0.058(10) -0.004(6) 0.009(7) -0.007(6)
C5 0.065(10) 0.048(8) 0.045(9) -0.010(7) 0.043(8) -0.007(7)
C6 0.061(10) 0.048(8) 0.021(7) -0.009(6) 0.021(7) -0.017(7)
C7 0.056(9) 0.027(6) 0.031(8) -0.006(6) -0.009(7) -0.006(6)
C8 0.033(7) 0.029(6) 0.031(7) 0.008(5) 0.006(6) -0.009(5)
C9 0.029(7) 0.025(6) 0.015(6) -0.002(5) 0.007(5) -0.001(5)
C10 0.045(8) 0.024(6) 0.029(7) 0.006(5) 0.007(6) -0.005(5)
C11 0.035(8) 0.030(7) 0.038(8) -0.002(6) 0.001(6) -0.006(5)
C12 0.056(9) 0.020(6) 0.031(7) 0.003(5) 0.010(7) -0.002(6)
C13 0.048(9) 0.025(6) 0.045(8) 0.020(6) 0.007(7) 0.001(6)
C14 0.030(7) 0.029(6) 0.035(7) 0.002(5) 0.000(6) -0.006(5)
C15 0.023(7) 0.023(6) 0.033(7) 0.016(5) 0.011(6) -0.003(5)
C16 0.025(7) 0.040(7) 0.037(8) 0.005(6) 0.006(6) 0.005(5)
C17 0.037(8) 0.057(8) 0.041(9) 0.006(7) -0.028(7) 0.014(7)
C18 0.035(8) 0.058(9) 0.061(10) 0.006(8) 0.002(8) 0.021(7)
C19 0.034(8) 0.046(8) 0.052(9) 0.003(7) 0.010(7) 0.014(6)
C20 0.039(8) 0.034(7) 0.027(7) 0.012(5) 0.008(6) 0.014(6)
C21 0.018(6) 0.019(6) 0.027(7) 0.003(5) -0.006(5) 0.004(5)
C22 0.022(6) 0.028(6) 0.023(7) 0.002(5) 0.005(5) 0.001(5)
C23 0.049(9) 0.019(6) 0.040(8) 0.007(5) -0.003(7) 0.008(6)
C24 0.035(9) 0.034(7) 0.075(11) 0.001(7) 0.005(8) 0.003(6)
C25 0.017(7) 0.051(8) 0.085(11) -0.003(8) 0.003(7) 0.002(6)
C26 0.038(8) 0.023(6) 0.062(9) -0.005(6) -0.004(7) 0.009(6)
C27 0.026(7) 0.017(5) 0.024(7) -0.001(5) -0.006(5) -0.003(5)
C28 0.028(7) 0.030(6) 0.025(7) 0.009(5) 0.001(5) -0.005(5)
C29 0.051(9) 0.043(7) 0.021(7) -0.002(6) -0.002(6) -0.007(6)
C30 0.052(9) 0.048(8) 0.034(8) 0.011(6) 0.027(7) -0.015(7)
C31 0.078(11) 0.042(8) 0.019(7) 0.014(6) -0.015(7) -0.022(7)
C32 0.039(8) 0.035(7) 0.026(8) 0.012(6) -0.002(6) -0.005(6)
C33 0.023(6) 0.019(6) 0.020(6) 0.001(5) -0.012(5) 0.004(5)
C34 0.030(7) 0.025(6) 0.042(8) 0.004(5) 0.014(6) -0.005(5)
C35 0.026(7) 0.041(7) 0.038(8) 0.001(6) 0.017(6) -0.009(6)
C36 0.023(7) 0.035(7) 0.041(8) 0.009(6) -0.003(6) -0.009(5)
C37 0.027(7) 0.019(6) 0.043(8) 0.006(5) 0.005(6) 0.004(5)
C38 0.027(7) 0.023(6) 0.031(7) 0.005(5) 0.003(5) 0.006(5)
C39 0.035(7) 0.026(6) 0.036(8) -0.001(5) 0.018(6) 0.002(5)
C40 0.028(7) 0.034(7) 0.033(8) 0.006(6) 0.006(6) 0.008(5)
C41 0.043(8) 0.040(7) 0.034(8) 0.005(6) 0.014(6) 0.013(6)
C42 0.034(7) 0.025(6) 0.029(7) 0.002(5) 0.006(6) 0.008(5)
C43 0.054(9) 0.043(7) 0.040(8) 0.002(6) 0.025(7) 0.011(6)
C44 0.034(7) 0.041(7) 0.026(7) 0.010(6) 0.012(6) -0.002(6)
C45 0.028(7) 0.027(6) 0.037(8) 0.012(5) 0.023(6) 0.002(5)
C46 0.024(7) 0.020(6) 0.026(7) -0.002(5) 0.004(5) -0.006(5)
C47 0.013(6) 0.025(6) 0.046(8) 0.010(5) 0.013(5) -0.004(5)
C48 0.014(6) 0.030(6) 0.054(8) 0.006(6) 0.003(6) 0.009(5)
C49 0.023(7) 0.032(7) 0.032(7) -0.006(5) 0.000(6) -0.001(5)
C50 0.025(7) 0.056(8) 0.059(9) -0.006(7) 0.016(7) -0.003(6)
C51 0.027(7) 0.029(6) 0.060(9) 0.008(6) 0.011(6) -0.005(5)
C52 0.029(7) 0.028(6) 0.046(8) 0.010(6) 0.010(6) 0.005(5)
C53 0.018(6) 0.024(6) 0.026(7) 0.002(5) 0.014(5) -0.002(5)
C54 0.011(6) 0.035(6) 0.018(6) 0.000(5) -0.002(5) 0.007(5)
C55 0.033(7) 0.031(6) 0.035(8) -0.008(5) 0.000(6) -0.001(5)
C56 0.038(7) 0.032(6) 0.017(7) -0.004(5) 0.017(6) -0.007(5)
C57 0.059(9) 0.034(7) 0.054(9) -0.015(6) 0.022(8) 0.012(6)
C58 0.022(6) 0.021(6) 0.040(8) 0.006(5) 0.016(6) 0.006(5)
C59 0.021(6) 0.027(6) 0.015(6) 0.001(5) 0.002(5) -0.007(5)
C60 0.022(6) 0.019(6) 0.032(7) 0.007(5) 0.015(5) 0.014(5)
C61 0.021(6) 0.028(6) 0.033(7) 0.008(5) 0.012(5) 0.007(5)
C62 0.043(8) 0.032(7) 0.051(9) 0.019(6) 0.016(7) 0.002(6)
C63 0.031(7) 0.024(6) 0.064(10) 0.020(6) 0.009(7) 0.005(5)
C64 0.067(11) 0.043(8) 0.078(11) 0.029(8) 0.012(9) 0.021(7)
C65 0.034(8) 0.036(7) 0.042(8) 0.011(6) 0.016(6) 0.004(6)
C66 0.040(8) 0.023(6) 0.038(8) 0.010(5) 0.018(6) 0.004(5)
C102 0.083(18) 0.142(19) 0.19(2) 0.067(17) 0.005(16) -0.055(15)
C101 0.059(19) 0.072(18) 0.038(17) 0.030(15) -0.010(15) -0.010(15)
Cl5 0.088(12) 0.235(19) 0.184(15) -0.023(13) 0.019(10) -0.046(13)
Cl6 0.062(6) 0.202(10) 0.162(10) 0.061(8) -0.001(6) -0.034(6)
Cl4 0.094(14) 0.109(11) 0.019(7) 0.020(7) -0.015(7) 0.030(10)
Cl3 0.046(6) 0.080(7) 0.033(6) -0.013(5) -0.001(5) -0.032(5)
Cl1' 0.094(6) 0.258(15) 0.155(10) -0.093(11) 0.067(7) -0.095(9)

loop_
_atom_type_symbol
_atom_type_description
_atom_type_scat_dispersion_real
_atom_type_scat_dispersion_imag
_atom_type_scat_source
C C 0.0033 0.0016 'International Tables Vol C Tables 4.2.6.8 and 6.1.1.4'
H H 0.0000 0.0000 'International Tables Vol C Tables 4.2.6.8 and 6.1.1.4'
N N 0.0061 0.0033 'International Tables Vol C Tables 4.2.6.8 and 6.1.1.4'
O O 0.0106 0.0060 'International Tables Vol C Tables 4.2.6.8 and 6.1.1.4'
F F 0.0171 0.0103 'International Tables Vol C Tables 4.2.6.8 and 6.1.1.4'
P P 0.1023 0.0942 'International Tables Vol C Tables 4.2.6.8 and 6.1.1.4'
Rh Rh -1.1178 0.9187 'International Tables Vol C Tables 4.2.6.8 and 6.1.1.4'
Ir Ir -1.4442 7.9887 'International Tables Vol C Tables 4.2.6.8 and 6.1.1.4'
Cl Cl 0.1484 0.1585 'International Tables Vol C Tables 4.2.6.8 and 6.1.1.4'

loop_
_geom_angle_atom_site_label_1
_geom_angle_atom_site_label_2
_geom_angle_atom_site_label_3
_geom_angle
_geom_angle_site_symmetry_1
_geom_angle_site_symmetry_3
C2 Rh1 N6 87.6(4) . .
C2 Rh1 N3 174.4(4) . .
N6 Rh1 N3 86.9(3) . .
C2 Rh1 P2 92.5(4) . .
N6 Rh1 P2 167.9(2) . .
N3 Rh1 P2 92.8(2) . .
C1 Rh2 N4 176.1(4) . .
C1 Rh2 N1 93.0(4) . .
N4 Rh2 N1 83.2(3) . .
C1 Rh2 P1 89.7(3) . .
N4 Rh2 P1 93.9(2) . .
N1 Rh2 P1 166.7(2) . .
C3 P1 C15 106.8(5) . .
C3 P1 C9 104.6(5) . .
C15 P1 C9 101.5(5) . .
C3 P1 Rh2 119.5(3) . .
C15 P1 Rh2 102.9(3) . .
C9 P1 Rh2 119.4(3) . .
C21 P2 C27 104.1(5) . .
C21 P2 C33 103.5(5) . .
C27 P2 C33 105.0(5) . .
C21 P2 Rh1 106.6(3) . .
C27 P2 Rh1 118.2(3) . .
C33 P2 Rh1 117.7(3) . .
F5 P6 F6 92.2(6) . .
F5 P6 F3 90.4(6) . .
F6 P6 F3 177.3(6) . .
F5 P6 F4 178.6(6) . .
F6 P6 F4 89.1(4) . .
F3 P6 F4 88.3(5) . .
F5 P6 F2 90.1(4) . .
F6 P6 F2 90.6(4) . .
F3 P6 F2 89.2(4) . .
F4 P6 F2 89.4(4) . .
F5 P6 F1 91.2(5) . .
F6 P6 F1 90.2(4) . .
F3 P6 F1 90.0(4) . .
F4 P6 F1 89.3(4) . .
F2 P6 F1 178.5(5) . .
N2 N1 C39 114.1(8) . .
N2 N1 Rh2 124.9(6) . .
C39 N1 Rh2 120.7(6) . .
N3 N2 N1 116.2(8) . .
N2 N3 C60 111.4(8) . .
N2 N3 Rh1 128.5(6) . .
C60 N3 Rh1 118.8(6) . .
N5 N4 C46 113.3(7) . .
N5 N4 Rh2 127.3(7) . .
C46 N4 Rh2 119.3(6) . .
N6 N5 N4 116.0(8) . .
N5 N6 C53 113.7(8) . .
N5 N6 Rh1 124.8(6) . .
C53 N6 Rh1 120.4(6) . .
O1 C1 Rh2 177.3(9) . .
O2 C2 Rh1 174.0(11) . .
C4 C3 C8 117.7(10) . .
C4 C3 P1 120.9(8) . .
C8 C3 P1 121.3(8) . .
C3 C4 C5 122.5(11) . .
C6 C5 C4 118.5(11) . .
C7 C6 C5 120.0(11) . .
C6 C7 C8 121.4(11) . .
C7 C8 C3 119.8(11) . .
C14 C9 C10 118.4(10) . .
C14 C9 P1 120.6(8) . .
C10 C9 P1 121.0(8) . .
C11 C10 C9 120.4(10) . .
C12 C11 C10 119.3(11) . .
C13 C12 C11 120.8(11) . .
C12 C13 C14 120.1(10) . .
C13 C14 C9 120.9(11) . .
C16 C15 C20 118.9(10) . .
C16 C15 P1 124.9(8) . .
C20 C15 P1 116.1(8) . .
C15 C16 C17 119.9(11) . .
C18 C17 C16 120.5(11) . .
C19 C18 C17 119.7(11) . .
C18 C19 C20 120.1(12) . .
C19 C20 C15 120.8(11) . .
C26 C21 C22 118.2(9) . .
C26 C21 P2 124.1(7) . .
C22 C21 P2 117.6(8) . .
C23 C22 C21 119.5(10) . .
C24 C23 C22 122.4(10) . .
C25 C24 C23 117.8(11) . .
C24 C25 C26 122.0(12) . .
C25 C26 C21 120.0(10) . .
C32 C27 C28 119.5(11) . .
C32 C27 P2 122.0(8) . .
C28 C27 P2 118.5(8) . .
C27 C28 C29 119.5(11) . .
C30 C29 C28 120.2(12) . .
C29 C30 C31 120.6(12) . .
C30 C31 C32 119.9(12) . .
C27 C32 C31 120.3(12) . .
C38 C33 C34 119.9(10) . .
C38 C33 P2 121.2(8) . .
C34 C33 P2 118.8(8) . .
C35 C34 C33 120.1(10) . .
C34 C35 C36 120.7(11) . .
C37 C36 C35 118.5(10) . .
C36 C37 C38 122.6(10) . .
C37 C38 C33 118.2(10) . .
C40 C39 C45 120.0(10) . .
C40 C39 N1 119.0(10) . .
C45 C39 N1 121.1(9) . .
C39 C40 C41 119.1(11) . .
C42 C41 C40 122.0(11) . .
C41 C42 C44 119.0(10) . .
C41 C42 C43 122.0(10) . .
C44 C42 C43 119.0(10) . .
C42 C44 C45 120.7(10) . .
C39 C45 C44 119.2(10) . .
C47 C46 C52 119.2(10) . .
C47 C46 N4 120.3(9) . .
C52 C46 N4 120.5(9) . .
C46 C47 C48 120.2(9) . .
C49 C48 C47 121.4(10) . .
C51 C49 C48 117.0(11) . .
C51 C49 C50 121.4(10) . .
C48 C49 C50 121.6(10) . .
C49 C51 C52 123.1(11) . .
C51 C52 C46 118.9(10) . .
C59 C53 C54 119.2(9) . .
C59 C53 N6 118.7(9) . .
C54 C53 N6 122.1(9) . .
C55 C54 C53 120.7(9) . .
C54 C55 C56 121.2(10) . .
C58 C56 C55 116.9(10) . .
C58 C56 C57 120.0(11) . .
C55 C56 C57 123.0(10) . .
C56 C58 C59 122.4(10) . .
C53 C59 C58 119.3(10) . .
C66 C60 C61 119.8(9) . .
C66 C60 N3 119.2(9) . .
C61 C60 N3 120.8(9) . .
C62 C61 C60 119.7(10) . .
C63 C62 C61 120.8(11) . .
C65 C63 C62 118.1(10) . .
C65 C63 C64 121.8(11) . .
C62 C63 C64 120.2(12) . .
C63 C65 C66 122.8(11) . .
C60 C66 C65 118.8(11) . .
Cl6 C102 Cl5 124.3(16) . .
Cl3 C101 Cl4 111.5(14) . .
Cl1 C100 C100 71(2) 2_676 2_676
Cl1 C100 Cl1' 134(2) 2_676 .
C100 C100 Cl1' 63.1(11) 2_676 .
Cl1 C100 Cl1' 12.5(13) 2_676 2_676
C100 C100 Cl1' 59.6(17) 2_676 2_676
Cl1' C100 Cl1' 122.7(16) . 2_676
Cl1 C100 Cl1 118(2) 2_676 .
C100 C100 Cl1 46.9(14) 2_676 .
Cl1' C100 Cl1 16.8(12) . .
Cl1' C100 Cl1 106.4(19) 2_676 .
C100 Cl1 C100 62(2) 2_676 .
C100 Cl1' C100 57.3(16) . 2_676

loop_
_geom_bond_atom_site_label_1
_geom_bond_atom_site_label_2
_geom_bond_distance
_geom_bond_site_symmetry_2
Rh1 C2 1.868(13) .
Rh1 N6 2.098(8) .
Rh1 N3 2.116(8) .
Rh1 P2 2.331(3) .
Rh2 C1 1.865(11) .
Rh2 N4 2.105(8) .
Rh2 N1 2.113(8) .
Rh2 P1 2.323(3) .
P1 C3 1.812(11) .
P1 C15 1.816(11) .
P1 C9 1.832(10) .
P2 C21 1.824(10) .
P2 C27 1.827(11) .
P2 C33 1.839(10) .
P6 F5 1.556(8) .
P6 F6 1.582(7) .
P6 F3 1.583(8) .
P6 F4 1.592(8) .
P6 F2 1.597(7) .
P6 F1 1.620(7) .
O1 C1 1.137(11) .
O2 C2 1.152(12) .
N1 N2 1.309(10) .
N1 C39 1.459(12) .
N2 N3 1.301(10) .
N3 C60 1.434(11) .
N4 N5 1.303(10) .
N4 C46 1.443(12) .
N5 N6 1.283(10) .
N6 C53 1.447(12) .
C3 C4 1.390(15) .
C3 C8 1.402(13) .
C4 C5 1.405(15) .
C5 C6 1.384(16) .
C6 C7 1.376(15) .
C7 C8 1.399(14) .
C9 C14 1.389(14) .
C9 C10 1.411(14) .
C10 C11 1.394(14) .
C11 C12 1.386(14) .
C12 C13 1.375(15) .
C13 C14 1.385(14) .
C15 C16 1.370(15) .
C15 C20 1.417(13) .
C16 C17 1.408(15) .
C17 C18 1.400(16) .
C18 C19 1.365(16) .
C19 C20 1.392(15) .
C21 C26 1.395(14) .
C21 C22 1.413(13) .
C22 C23 1.383(14) .
C23 C24 1.377(16) .
C24 C25 1.374(15) .
C25 C26 1.391(14) .
C27 C32 1.384(13) .
C27 C28 1.398(14) .
C28 C29 1.407(14) .
C29 C30 1.361(15) .
C30 C31 1.385(17) .
C31 C32 1.392(15) .
C33 C38 1.394(13) .
C33 C34 1.396(14) .
C34 C35 1.383(14) .
C35 C36 1.389(14) .
C36 C37 1.373(14) .
C37 C38 1.394(13) .
C39 C40 1.378(14) .
C39 C45 1.381(14) .
C40 C41 1.403(14) .
C41 C42 1.349(14) .
C42 C44 1.376(14) .
C42 C43 1.524(14) .
C44 C45 1.413(13) .
C46 C47 1.376(13) .
C46 C52 1.395(13) .
C47 C48 1.400(13) .
C48 C49 1.386(14) .
C49 C51 1.371(14) .
C49 C50 1.524(14) .
C51 C52 1.388(14) .
C53 C59 1.381(13) .
C53 C54 1.393(13) .
C54 C55 1.379(13) .
C55 C56 1.410(15) .
C56 C58 1.379(14) .
C56 C57 1.509(13) .
C58 C59 1.405(12) .
C60 C66 1.378(13) .
C60 C61 1.406(14) .
C61 C62 1.398(13) .
C62 C63 1.388(15) .
C63 C65 1.373(15) .
C63 C64 1.520(14) .
C65 C66 1.398(14) .
C102 Cl6 1.796(13) .
C102 Cl5 1.826(12) .
C101 Cl3 1.768(13) .
C101 Cl4 1.805(13) .
C100 Cl1 1.37(4) 2_676
C100 C100 1.65(5) 2_676
C100 Cl1' 1.693(17) .
C100 Cl1' 1.75(3) 2_676
C100 Cl1 1.769(19) .
Cl1 C100 1.37(4) 2_676
Cl1' C100 1.75(3) 2_676
